data_7155667
loop_
_publ_author_name
'Silvestri, Anthony Paul'
'Dawson, Philip Edward'

_publ_section_title
;
 Base-catalyzed Diastereoselective Trimerization of Trifluoroacetone
;
_journal_name_full 'Org. Biomol. Chem.'
_journal_paper_doi 10.1039/C7OB01094J
_journal_year 2017
_chemical_formula_moiety 'C9 H9 F9 O3'
_chemical_formula_sum 'C9 H9 F9 O3'
_chemical_formula_weight 336.16
_space_group_crystal_system monoclinic
_space_group_IT_number 14
_space_group_name_Hall '-P 2yn'
_space_group_name_H-M_alt 'P 1 21/n 1'
_symmetry_space_group_name_Hall '-P 2yn'
_symmetry_space_group_name_H-M 'P 1 21/n 1'
_atom_sites_solution_hydrogens mixed
_audit_creation_date 2016-01-28
_audit_creation_method
;
Olex2 1.2-beta
(compiled 2015.11.10 svn.r3248 for OlexSys, GUI svn.r5133)
;
_audit_update_record
;
2017-02-08 deposited with the CCDC.
2017-05-30 downloaded from the CCDC.
;
_cell_angle_alpha 90
_cell_angle_beta 97.709(9)
_cell_angle_gamma 90
_cell_formula_units_Z 4
_cell_length_a 7.8200(13)
_cell_length_b 9.4398(16)
_cell_length_c 16.743(3)
_cell_measurement_reflns_used 3905
_cell_measurement_temperature 100
_cell_measurement_theta_max 27.933
_cell_measurement_theta_min 2.46
_cell_volume 1224.8(4)
_computing_cell_refinement 'SAINT v8.34A (Bruker, 2013)'
_computing_data_collection 'APEX2 v2013.6-2 (Bruker, 2013)'
_computing_data_reduction 'SAINT v8.34A (Bruker, 2013)'
_computing_molecular_graphics 'Olex2 (Dolomanov et al., 2009)'
_computing_publication_material 'Olex2 (Dolomanov et al., 2009)'
_computing_structure_refinement 'ShelXL (Sheldrick, 2015)'
_computing_structure_solution 'ShelXT (Sheldrick, 2008)'
_diffrn_ambient_temperature 100.0
_diffrn_detector 'Bruker APEX-II CCD'
_diffrn_detector_area_resol_mean 7.9
_diffrn_detector_type 'CCD Area Detector'
_diffrn_measured_fraction_theta_full 0.998
_diffrn_measured_fraction_theta_max 0.991
_diffrn_measurement_device 'Kappa Four-Circle Diffractometer'
_diffrn_measurement_device_type 'Bruker APEX II Ultra'
_diffrn_measurement_method '\f and \w scans'
_diffrn_radiation_monochromator 'Double Bounce Multilayer Mirrors'
_diffrn_radiation_probe x-ray
_diffrn_radiation_type MoK\a
_diffrn_radiation_wavelength 0.71073
_diffrn_reflns_av_R_equivalents 0.0430
_diffrn_reflns_av_unetI/netI 0.0435
_diffrn_reflns_Laue_measured_fraction_full 0.998
_diffrn_reflns_Laue_measured_fraction_max 0.991
_diffrn_reflns_limit_h_max 10
_diffrn_reflns_limit_h_min -10
_diffrn_reflns_limit_k_max 12
_diffrn_reflns_limit_k_min -12
_diffrn_reflns_limit_l_max 22
_diffrn_reflns_limit_l_min -19
_diffrn_reflns_number 12258
_diffrn_reflns_point_group_measured_fraction_full 0.998
_diffrn_reflns_point_group_measured_fraction_max 0.991
_diffrn_reflns_theta_full 26.000
_diffrn_reflns_theta_max 28.336
_diffrn_reflns_theta_min 2.455
_diffrn_source 'Micro Focus Rotating Anode'
_diffrn_source_type 'Bruker TXS'
_diffrn_standards_number 0
_exptl_absorpt_coefficient_mu 0.219
_exptl_absorpt_correction_T_max 0.2627
_exptl_absorpt_correction_T_min 0.2206
_exptl_absorpt_correction_type multi-scan
_exptl_absorpt_process_details
;
SADABS-2014/5 (Bruker,2014/5) was used for absorption correction.
wR2(int) was 0.1146 before and 0.0565 after correction.
The Ratio of minimum to maximum transmission is 0.8397.
The \l/2 correction factor is 0.00150.
;
_exptl_crystal_colour colourless
_exptl_crystal_colour_primary colourless
_exptl_crystal_density_diffrn 1.823
_exptl_crystal_description plate
_exptl_crystal_F_000 672
_exptl_crystal_size_max 0.2
_exptl_crystal_size_mid 0.1
_exptl_crystal_size_min 0.05
_refine_diff_density_max 0.440
_refine_diff_density_min -0.251
_refine_diff_density_rms 0.066
_refine_ls_extinction_method none
_refine_ls_goodness_of_fit_ref 1.016
_refine_ls_hydrogen_treatment mixed
_refine_ls_matrix_type full
_refine_ls_number_parameters 199
_refine_ls_number_reflns 3040
_refine_ls_number_restraints 0
_refine_ls_restrained_S_all 1.016
_refine_ls_R_factor_all 0.0572
_refine_ls_R_factor_gt 0.0399
_refine_ls_shift/su_max 0.001
_refine_ls_shift/su_mean 0.000
_refine_ls_structure_factor_coef Fsqd
_refine_ls_weighting_details 'w=1/[\s^2^(Fo^2^)+(0.0590P)^2^] where P=(Fo^2^+2Fc^2^)/3'
_refine_ls_weighting_scheme calc
_refine_ls_wR_factor_gt 0.1002
_refine_ls_wR_factor_ref 0.1080
_reflns_Friedel_coverage 0.000
_reflns_number_gt 2287
_reflns_number_total 3040
_reflns_threshold_expression 'I > 2\s(I)'
_cod_data_source_file c7ob01094j2.cif
_cod_data_source_block dawson01_a
_cod_depositor_comments
;
The following automatic conversions were performed:

'_diffrn_radiation_probe' value 'X-ray' changed to 'x-ray' according
to
/home/data/users/saulius/crontab/automatic-downloads/rss-feeds/RSC/lib/dictionaries/cif_core.dic
dictionary named 'cif_core.dic' version 2.4.2 from 2011-04-26.

Automatic conversion script
Id: cif_fix_values 4973 2017-02-22 13:04:09Z antanas 
;
_cod_database_code 7155667
_shelx_space_group_comment
;
The symmetry employed for this shelxl refinement is uniquely defined
by the following loop, which should always be used as a source of
symmetry information in preference to the above space-group names.
They are only intended as comments.
;
_shelx_estimated_absorpt_t_max 0.989
_shelx_estimated_absorpt_t_min 0.958
_olex2_refinement_description
;
1. Fixed Uiso
 At 1.2 times of:
  All C(H,H) groups
 At 1.5 times of:
  All C(H,H,H) groups
2.a Secondary CH2 refined with riding coordinates:
 C2(H2A,H2B), C4(H4A,H4B)
2.b Idealised Me refined as rotating group:
 C6(H6A,H6B,H6C)
;
_shelx_shelxl_version_number 2014/7
_olex2_submission_special_instructions 'No special instructions were received'

loop_
_space_group_symop_operation_xyz
'x, y, z'
'-x+1/2, y+1/2, -z+1/2'
'-x, -y, -z'
'x-1/2, -y-1/2, z-1/2'

loop_
_atom_site_label
_atom_site_type_symbol
_atom_site_fract_x
_atom_site_fract_y
_atom_site_fract_z
_atom_site_U_iso_or_equiv
_atom_site_adp_type
_atom_site_occupancy
_atom_site_site_symmetry_order
_atom_site_calc_flag
_atom_site_refinement_flags_posn
F1 F 0.39743(13) 0.73752(9) 0.65350(6) 0.0269(2) Uani 1 1 d .
F2 F 0.17806(13) 0.67303(9) 0.56942(6) 0.0270(2) Uani 1 1 d .
F3 F 0.43503(13) 0.63929(9) 0.54073(6) 0.0281(2) Uani 1 1 d .
F9 F 0.85197(12) 0.41867(10) 0.73353(7) 0.0319(3) Uani 1 1 d .
F8 F 0.82519(13) 0.19513(10) 0.70717(7) 0.0320(3) Uani 1 1 d .
F4 F 0.04703(13) 0.14156(10) 0.53265(7) 0.0348(3) Uani 1 1 d .
F6 F 0.23064(13) -0.00864(9) 0.59061(6) 0.0324(3) Uani 1 1 d .
F7 F 0.78874(13) 0.34887(11) 0.61092(7) 0.0323(3) Uani 1 1 d .
F5 F 0.29528(15) 0.11934(11) 0.49215(6) 0.0353(3) Uani 1 1 d .
O3 O 0.51665(13) 0.46566(10) 0.66586(7) 0.0203(3) Uani 1 1 d .
O1 O 0.24456(15) 0.50544(12) 0.70601(7) 0.0217(3) Uani 1 1 d .
O2 O 0.18915(15) 0.22603(13) 0.68402(8) 0.0243(3) Uani 1 1 d .
C2 C 0.2577(2) 0.38035(14) 0.58113(10) 0.0182(3) Uani 1 1 d .
H2A H 0.3105 0.3856 0.5307 0.022 Uiso 1 1 calc R
H2B H 0.1325 0.3988 0.5679 0.022 Uiso 1 1 calc R
C7 C 0.3381(2) 0.63713(15) 0.60085(10) 0.0208(3) Uani 1 1 d .
C1 C 0.3392(2) 0.49086(15) 0.64090(9) 0.0182(3) Uani 1 1 d .
C4 C 0.4785(2) 0.20762(14) 0.64357(10) 0.0190(3) Uani 1 1 d .
H4A H 0.5356 0.1978 0.5945 0.023 Uiso 1 1 calc R
H4B H 0.4935 0.1172 0.6736 0.023 Uiso 1 1 calc R
C3 C 0.28681(19) 0.23357(14) 0.61859(10) 0.0181(3) Uani 1 1 d .
C5 C 0.5680(2) 0.32686(15) 0.69646(10) 0.0193(3) Uani 1 1 d .
C8 C 0.2145(2) 0.12081(16) 0.55771(11) 0.0244(4) Uani 1 1 d .
C9 C 0.7595(2) 0.32302(17) 0.68668(11) 0.0247(4) Uani 1 1 d .
C6 C 0.5514(2) 0.31311(16) 0.78599(10) 0.0236(4) Uani 1 1 d .
H6A H 0.6043 0.3957 0.8150 0.035 Uiso 1 1 calc GR
H6B H 0.6102 0.2268 0.8075 0.035 Uiso 1 1 calc GR
H6C H 0.4291 0.3081 0.7929 0.035 Uiso 1 1 calc GR
H2 H 0.211(4) 0.160(3) 0.7109(19) 0.088(11) Uiso 1 1 d .
H1 H 0.204(4) 0.441(3) 0.7149(19) 0.090(12) Uiso 1 1 d .

loop_
_atom_site_aniso_label
_atom_site_aniso_U_11
_atom_site_aniso_U_22
_atom_site_aniso_U_33
_atom_site_aniso_U_23
_atom_site_aniso_U_13
_atom_site_aniso_U_12
F1 0.0356(6) 0.0171(4) 0.0281(6) -0.0009(4) 0.0043(4) -0.0018(4)
F2 0.0268(6) 0.0232(5) 0.0305(6) 0.0037(4) 0.0019(4) 0.0071(4)
F3 0.0349(6) 0.0253(5) 0.0270(6) 0.0055(4) 0.0148(4) 0.0015(4)
F9 0.0195(5) 0.0333(5) 0.0412(7) -0.0008(4) -0.0014(5) -0.0070(4)
F8 0.0195(5) 0.0301(5) 0.0458(7) 0.0042(4) 0.0025(4) 0.0057(4)
F4 0.0268(6) 0.0272(5) 0.0458(7) -0.0057(4) -0.0126(5) -0.0003(4)
F6 0.0365(6) 0.0161(4) 0.0419(7) 0.0003(4) -0.0048(5) -0.0018(4)
F7 0.0201(5) 0.0455(6) 0.0332(6) 0.0042(5) 0.0102(4) 0.0006(4)
F5 0.0474(7) 0.0326(5) 0.0263(6) -0.0095(4) 0.0059(5) -0.0014(4)
O3 0.0172(6) 0.0165(5) 0.0270(7) 0.0021(4) 0.0026(5) -0.0005(4)
O1 0.0209(6) 0.0244(6) 0.0216(6) -0.0006(4) 0.0098(5) 0.0001(4)
O2 0.0187(6) 0.0310(6) 0.0244(7) 0.0039(5) 0.0071(5) -0.0023(5)
C2 0.0179(8) 0.0181(6) 0.0188(8) 0.0014(5) 0.0027(6) 0.0017(5)
C7 0.0238(9) 0.0178(7) 0.0212(9) 0.0011(6) 0.0045(6) 0.0013(6)
C1 0.0181(8) 0.0179(7) 0.0191(8) 0.0002(6) 0.0045(6) 0.0003(5)
C4 0.0179(8) 0.0157(7) 0.0233(9) 0.0001(6) 0.0031(6) 0.0006(5)
C3 0.0182(8) 0.0173(6) 0.0191(8) -0.0001(6) 0.0033(6) -0.0010(5)
C5 0.0154(8) 0.0186(7) 0.0237(9) 0.0013(6) 0.0017(6) 0.0010(5)
C8 0.0251(9) 0.0204(7) 0.0264(9) -0.0007(6) -0.0011(7) 0.0011(6)
C9 0.0188(8) 0.0259(8) 0.0291(10) 0.0024(6) 0.0023(7) -0.0001(6)
C6 0.0223(9) 0.0263(8) 0.0217(9) 0.0020(6) 0.0010(7) -0.0013(6)

loop_
_atom_type_symbol
_atom_type_description
_atom_type_scat_dispersion_real
_atom_type_scat_dispersion_imag
_atom_type_scat_source
C C 0.0033 0.0016 'International Tables Vol C Tables 4.2.6.8 and 6.1.1.4'
H H 0.0000 0.0000 'International Tables Vol C Tables 4.2.6.8 and 6.1.1.4'
F F 0.0171 0.0103 'International Tables Vol C Tables 4.2.6.8 and 6.1.1.4'
O O 0.0106 0.0060 'International Tables Vol C Tables 4.2.6.8 and 6.1.1.4'

loop_
_geom_angle_atom_site_label_1
_geom_angle_atom_site_label_2
_geom_angle_atom_site_label_3
_geom_angle
C1 O3 C5 118.20(11)
C1 O1 H1 112(3)
C3 O2 H2 113(2)
H2A C2 H2B 108.3
C1 C2 H2A 109.9
C1 C2 H2B 109.9
C1 C2 C3 108.99(12)
C3 C2 H2A 109.9
C3 C2 H2B 109.9
F1 C7 F2 107.74(12)
F1 C7 F3 107.70(12)
F1 C7 C1 111.67(13)
F2 C7 F3 107.17(13)
F2 C7 C1 110.52(13)
F3 C7 C1 111.82(12)
O3 C1 C2 112.69(12)
O3 C1 C7 103.18(12)
O1 C1 O3 112.66(12)
O1 C1 C2 111.07(12)
O1 C1 C7 106.18(12)
C2 C1 C7 110.58(13)
H4A C4 H4B 107.7
C3 C4 H4A 108.9
C3 C4 H4B 108.9
C3 C4 C5 113.29(12)
C5 C4 H4A 108.9
C5 C4 H4B 108.9
O2 C3 C2 107.27(12)
O2 C3 C4 113.10(13)
O2 C3 C8 106.89(12)
C2 C3 C8 109.68(13)
C4 C3 C2 110.28(12)
C4 C3 C8 109.51(12)
O3 C5 C4 112.05(12)
O3 C5 C9 102.32(12)
O3 C5 C6 111.66(12)
C9 C5 C4 107.29(12)
C6 C5 C4 114.20(12)
C6 C5 C9 108.46(13)
F4 C8 F6 107.32(13)
F4 C8 F5 107.16(13)
F4 C8 C3 111.53(12)
F6 C8 C3 110.79(13)
F5 C8 F6 107.40(12)
F5 C8 C3 112.39(13)
F9 C9 C5 112.34(13)
F8 C9 F9 107.39(13)
F8 C9 F7 107.36(14)
F8 C9 C5 109.98(13)
F7 C9 F9 106.47(13)
F7 C9 C5 113.00(13)
C5 C6 H6A 109.5
C5 C6 H6B 109.5
C5 C6 H6C 109.5
H6A C6 H6B 109.5
H6A C6 H6C 109.5
H6B C6 H6C 109.5

loop_
_geom_bond_atom_site_label_1
_geom_bond_atom_site_label_2
_geom_bond_distance
F1 C7 1.3345(18)
F2 C7 1.3346(19)
F3 C7 1.3390(19)
F9 C9 1.3421(19)
F8 C9 1.3386(18)
F4 C8 1.3348(19)
F6 C8 1.3394(18)
F7 C9 1.341(2)
F5 C8 1.338(2)
O3 C1 1.4150(18)
O3 C5 1.4440(17)
O1 C1 1.4039(19)
O1 H1 0.71(3)
O2 C3 1.419(2)
O2 H2 0.77(3)
C2 H2A 0.9900
C2 H2B 0.9900
C2 C1 1.525(2)
C2 C3 1.5254(19)
C7 C1 1.535(2)
C4 H4A 0.9900
C4 H4B 0.9900
C4 C3 1.521(2)
C4 C5 1.541(2)
C3 C8 1.529(2)
C5 C9 1.528(2)
C5 C6 1.528(2)
C6 H6A 0.9800
C6 H6B 0.9800
C6 H6C 0.9800

loop_
_geom_torsion_atom_site_label_1
_geom_torsion_atom_site_label_2
_geom_torsion_atom_site_label_3
_geom_torsion_atom_site_label_4
_geom_torsion
F1 C7 C1 O3 -63.75(15)
F1 C7 C1 O1 54.93(16)
F1 C7 C1 C2 175.51(12)
F2 C7 C1 O3 176.33(12)
F2 C7 C1 O1 -64.99(16)
F2 C7 C1 C2 55.59(17)
F3 C7 C1 O3 57.02(16)
F3 C7 C1 O1 175.71(12)
F3 C7 C1 C2 -63.71(16)
O3 C5 C9 F9 65.01(16)
O3 C5 C9 F8 -175.44(13)
O3 C5 C9 F7 -55.49(16)
O2 C3 C8 F4 58.61(16)
O2 C3 C8 F6 -60.86(16)
O2 C3 C8 F5 178.98(12)
C2 C3 C8 F4 -57.37(17)
C2 C3 C8 F6 -176.85(13)
C2 C3 C8 F5 62.99(16)
C1 O3 C5 C4 45.12(17)
C1 O3 C5 C9 159.75(12)
C1 O3 C5 C6 -84.43(16)
C1 C2 C3 O2 67.31(15)
C1 C2 C3 C4 -56.26(16)
C1 C2 C3 C8 -176.94(13)
C4 C3 C8 F4 -178.53(13)
C4 C3 C8 F6 62.00(17)
C4 C3 C8 F5 -58.16(16)
C4 C5 C9 F9 -176.92(12)
C4 C5 C9 F8 -57.37(16)
C4 C5 C9 F7 62.58(16)
C3 C2 C1 O3 56.13(16)
C3 C2 C1 O1 -71.36(15)
C3 C2 C1 C7 171.03(12)
C3 C4 C5 O3 -44.32(18)
C3 C4 C5 C9 -155.86(13)
C3 C4 C5 C6 83.90(16)
C5 O3 C1 O1 74.44(15)
C5 O3 C1 C2 -52.20(17)
C5 O3 C1 C7 -171.49(12)
C5 C4 C3 O2 -68.33(16)
C5 C4 C3 C2 51.79(17)
C5 C4 C3 C8 172.58(13)
C6 C5 C9 F9 -53.10(16)
C6 C5 C9 F8 66.45(16)
C6 C5 C9 F7 -173.61(12)
